data_2239563
loop_
_publ_author_name
'Kavitha, Channappa N.'
'Kaur, Manpreet'
'Jasinski, Jerry P.'
'Yathirajan, H. S.'

_publ_section_title
;
 Flunarizinium isonicotinate
;
_journal_coeditor_code LH5702
_journal_issue 6
_journal_name_full 'Acta Crystallographica Section E'
_journal_page_first o681
_journal_page_last o682
_journal_paper_doi 10.1107/S1600536814010423
_journal_volume 70
_journal_year 2014
_chemical_formula_iupac 'C26 H27 F2 N2 +, C6 H4 N O2 -'
_chemical_formula_moiety 'C26 H27 F2 N2 +, C6 H4 N O2 -'
_chemical_formula_sum 'C32 H31 F2 N3 O2'
_chemical_formula_weight 527.60
_chemical_name_common
;
Flunarizinium isonicotinate
;
_chemical_name_systematic
'4-[Bis(4-fluorophenyl)methyl]-1-[(2<i>E</i>)-3-phenylprop-2-en-1-yl]piperazin-1-ium pyridine-4-carboxylate'
_space_group_crystal_system monoclinic
_space_group_IT_number 7
_space_group_name_Hall 'P -2yc'
_space_group_name_H-M_alt 'P 1 c 1'
_symmetry_space_group_name_Hall 'P -2yc'
_symmetry_space_group_name_H-M 'P 1 c 1'
_atom_sites_solution_hydrogens mixed
_atom_sites_solution_primary direct
_audit_creation_method
;
Olex2 1.2
(compiled Apr 23 2013 17:54:37, GUI svn.r4466)
;
_cell_angle_alpha 90
_cell_angle_beta 92.481(3)
_cell_angle_gamma 90
_cell_formula_units_Z 2
_cell_length_a 11.0023(3)
_cell_length_b 10.6435(3)
_cell_length_c 11.3393(3)
_cell_measurement_reflns_used 4115
_cell_measurement_temperature 173(2)
_cell_measurement_theta_max 71.4800
_cell_measurement_theta_min 4.0040
_cell_volume 1326.62(6)
_computing_cell_refinement 'CrysAlis PRO (Agilent, 2012)'
_computing_data_collection 'CrysAlis PRO (Agilent, 2012)'
_computing_data_reduction 'CrysAlis RED (Agilent, 2012)'
_computing_molecular_graphics 'OLEX2 (Dolomanov <i>et al.</i>, 2009) and PLATON (Spek, 2009)'
_computing_publication_material 'OLEX2 (Dolomanov <i>et al.</i>, 2009)'
_computing_structure_refinement 'SHELXL2012 (Sheldrick, 2008)'
_computing_structure_solution 'SUPERFLIP (Palatinus & Chapuis, 2007)'
_diffrn_ambient_temperature 173(2)
_diffrn_detector_area_resol_mean 16.0416
_diffrn_measured_fraction_theta_full 0.999
_diffrn_measured_fraction_theta_max 0.986
_diffrn_measurement_device_type 'Agilent Eos Gemini'
_diffrn_measurement_method '\w scans'
_diffrn_radiation_type CuK\a
_diffrn_radiation_wavelength 1.54184
_diffrn_reflns_av_R_equivalents 0.0422
_diffrn_reflns_limit_h_max 7
_diffrn_reflns_limit_h_min -13
_diffrn_reflns_limit_k_max 13
_diffrn_reflns_limit_k_min -12
_diffrn_reflns_limit_l_max 13
_diffrn_reflns_limit_l_min -13
_diffrn_reflns_number 8232
_diffrn_reflns_theta_full 67.684
_diffrn_reflns_theta_max 71.309
_diffrn_reflns_theta_min 4.022
_exptl_absorpt_coefficient_mu 0.757
_exptl_absorpt_correction_T_max 1.00000
_exptl_absorpt_correction_T_min 0.78074
_exptl_absorpt_correction_type multi-scan
_exptl_absorpt_process_details
;
(CrysAlis PRO and CrysAlis RED; Agilent, 2012)
;
_exptl_crystal_colour colourless
_exptl_crystal_density_diffrn 1.321
_exptl_crystal_description block
_exptl_crystal_F_000 556
_exptl_crystal_size_max 0.22
_exptl_crystal_size_mid 0.12
_exptl_crystal_size_min 0.06
_refine_diff_density_max 0.181
_refine_diff_density_min -0.199
_refine_ls_abs_structure_details
;
Classical Flack method preferred over Parsons because s.u. lower.
857 Friedel pairs
;
_refine_ls_abs_structure_Flack 0.2(2)
_refine_ls_extinction_coef 0.0050(8)
_refine_ls_extinction_expression Fc^*^=kFc[1+0.001xFc^2^\l^3^/sin(2\q)]^-1/4^
_refine_ls_extinction_method 'SHELXL2012 (Sheldrick, 2008)'
_refine_ls_goodness_of_fit_ref 1.023
_refine_ls_hydrogen_treatment mixed
_refine_ls_matrix_type full
_refine_ls_number_parameters 357
_refine_ls_number_reflns 3403
_refine_ls_number_restraints 2
_refine_ls_restrained_S_all 1.023
_refine_ls_R_factor_all 0.0417
_refine_ls_R_factor_gt 0.0399
_refine_ls_shift/su_max 0.000
_refine_ls_shift/su_mean 0.000
_refine_ls_structure_factor_coef Fsqd
_refine_ls_weighting_details 'w=1/[\s^2^(Fo^2^)+(0.0764P)^2^+0.0707P] where P=(Fo^2^+2Fc^2^)/3'
_refine_ls_weighting_scheme calc
_refine_ls_wR_factor_gt 0.1072
_refine_ls_wR_factor_ref 0.1098
_reflns_number_gt 3238
_reflns_number_total 3403
_reflns_threshold_expression I>2\s(I)
_cod_data_source_file lh5702sup1.cif
_cod_data_source_block I
_cod_original_cell_volume 1326.63(6)
_cod_database_code 2239563
_cod_database_fobs_code 2239563
_shelx_space_group_comment
;
The symmetry employed for this shelxl refinement is uniquely defined
by the following loop, which should always be used as a source of
symmetry information in preference to the above space-group names.
They are only intended as comments.
;

loop_
_space_group_symop_operation_xyz
'x, y, z'
'x, -y, z+1/2'

loop_
_atom_site_type_symbol
_atom_site_label
_atom_site_fract_x
_atom_site_fract_y
_atom_site_fract_z
_atom_site_U_iso_or_equiv
_atom_site_adp_type
_atom_site_calc_flag
_atom_site_occupancy
F F1A -0.1154(2) 1.19666(19) 0.98648(18) 0.0538(5) Uani d 1
F F2A 0.0248(2) 1.5040(2) 0.2592(2) 0.0696(7) Uani d 1
N N1A 0.2572(2) 1.0742(2) 0.58937(19) 0.0263(5) Uani d 1
N N2A 0.4826(2) 0.9352(2) 0.5718(2) 0.0272(5) Uani d 1
H H2A 0.461(4) 0.877(4) 0.513(4) 0.048(10) Uiso d 1
C C1A 0.1259(2) 1.0983(2) 0.5668(2) 0.0270(5) Uani d 1
H H1A 0.0897 1.0231 0.5298 0.032 Uiso calc 1
C C2A 0.0641(2) 1.1206(2) 0.6827(2) 0.0271(5) Uani d 1
C C3A 0.1256(3) 1.1748(2) 0.7798(2) 0.0291(5) Uani d 1
H H3A 0.2080 1.1932 0.7763 0.035 Uiso calc 1
C C4A 0.0650(3) 1.2017(2) 0.8823(3) 0.0336(6) Uani d 1
H H4A 0.1062 1.2378 0.9472 0.040 Uiso calc 1
C C5A -0.0561(3) 1.1741(3) 0.8856(3) 0.0362(6) Uani d 1
C C6A -0.1212(3) 1.1206(3) 0.7915(3) 0.0375(7) Uani d 1
H H6A -0.2037 1.1033 0.7959 0.045 Uiso calc 1
C C7A -0.0596(3) 1.0937(3) 0.6905(3) 0.0323(6) Uani d 1
H H7A -0.1016 1.0569 0.6264 0.039 Uiso calc 1
C C8A 0.1019(2) 1.2089(2) 0.4835(2) 0.0286(5) Uani d 1
C C9A 0.0496(3) 1.1870(3) 0.3720(3) 0.0350(6) Uani d 1
H H9A 0.0320 1.1052 0.3482 0.042 Uiso calc 1
C C10A 0.0231(3) 1.2866(4) 0.2952(3) 0.0441(8) Uani d 1
H H10A -0.0122 1.2723 0.2204 0.053 Uiso calc 1
C C11A 0.0504(3) 1.4057(3) 0.3327(3) 0.0460(8) Uani d 1
C C12A 0.1034(3) 1.4311(3) 0.4423(3) 0.0454(8) Uani d 1
H H12A 0.1216 1.5132 0.4649 0.054 Uiso calc 1
C C13A 0.1292(3) 1.3318(3) 0.5183(3) 0.0366(6) Uani d 1
H H13A 0.1649 1.3471 0.5927 0.044 Uiso calc 1
C C14A 0.3274(2) 1.0792(3) 0.4828(2) 0.0301(6) Uani d 1
H H14A 0.3156 1.1601 0.4446 0.036 Uiso calc 1
H H14B 0.2991 1.0145 0.4281 0.036 Uiso calc 1
C C15A 0.4611(3) 1.0600(3) 0.5144(2) 0.0297(6) Uani d 1
H H15A 0.5070 1.0650 0.4434 0.036 Uiso calc 1
H H15B 0.4895 1.1261 0.5676 0.036 Uiso calc 1
C C16A 0.4061(2) 0.9246(2) 0.6769(2) 0.0280(5) Uani d 1
H H16A 0.4332 0.9853 0.7362 0.034 Uiso calc 1
H H16B 0.4148 0.8413 0.7108 0.034 Uiso calc 1
C C17A 0.2741(3) 0.9485(2) 0.6415(2) 0.0286(5) Uani d 1
H H17A 0.2463 0.8855 0.5847 0.034 Uiso calc 1
H H17B 0.2253 0.9412 0.7104 0.034 Uiso calc 1
C C18A 0.6153(3) 0.9189(3) 0.6037(3) 0.0338(6) Uani d 1
H H18A 0.6603 0.9180 0.5321 0.041 Uiso calc 1
H H18B 0.6435 0.9900 0.6508 0.041 Uiso calc 1
C C19A 0.6416(3) 0.8002(3) 0.6713(3) 0.0328(6) Uani d 1
H H19A 0.6247 0.7235 0.6349 0.039 Uiso calc 1
C C20A 0.6877(3) 0.8008(3) 0.7806(3) 0.0324(6) Uani d 1
H H20A 0.7019 0.8796 0.8139 0.039 Uiso calc 1
C C21A 0.7198(2) 0.6926(3) 0.8567(2) 0.0306(6) Uani d 1
C C22A 0.7056(3) 0.5679(3) 0.8189(3) 0.0360(6) Uani d 1
H H22A 0.6718 0.5512 0.7440 0.043 Uiso calc 1
C C23A 0.7412(3) 0.4696(3) 0.8918(3) 0.0420(7) Uani d 1
H H23A 0.7306 0.3872 0.8658 0.050 Uiso calc 1
C C24A 0.7929(3) 0.4928(3) 1.0041(3) 0.0439(7) Uani d 1
H H24A 0.8182 0.4263 1.0523 0.053 Uiso calc 1
C C25A 0.8064(3) 0.6152(3) 1.0436(3) 0.0420(7) Uani d 1
H H25A 0.8398 0.6314 1.1188 0.050 Uiso calc 1
C C26A 0.7696(3) 0.7141(3) 0.9699(3) 0.0353(6) Uani d 1
H H26A 0.7785 0.7963 0.9969 0.042 Uiso calc 1
O O1B 0.4163(2) 0.2192(2) 0.9087(2) 0.0479(6) Uani d 1
O O2B 0.5711(2) 0.1759(2) 0.7956(2) 0.0434(5) Uani d 1
N N1B 0.3838(3) 0.5717(3) 0.6228(4) 0.0636(10) Uani d 1
C C1B 0.4838(3) 0.2391(3) 0.8226(2) 0.0326(6) Uani d 1
C C2B 0.4475(3) 0.3537(3) 0.7500(2) 0.0328(6) Uani d 1
C C3B 0.4993(3) 0.3812(3) 0.6435(3) 0.0438(7) Uani d 1
H H3B 0.5574 0.3281 0.6132 0.053 Uiso calc 1
C C4B 0.4628(4) 0.4892(4) 0.5830(3) 0.0604(11) Uani d 1
H H4B 0.4956 0.5046 0.5102 0.072 Uiso calc 1
C C5B 0.3354(4) 0.5444(4) 0.7234(4) 0.0584(10) Uani d 1
H H5B 0.2787 0.6003 0.7518 0.070 Uiso calc 1
C C6B 0.3624(3) 0.4388(3) 0.7899(3) 0.0401(7) Uani d 1
H H6B 0.3244 0.4246 0.8603 0.048 Uiso calc 1

loop_
_atom_site_aniso_label
_atom_site_aniso_U_11
_atom_site_aniso_U_22
_atom_site_aniso_U_33
_atom_site_aniso_U_12
_atom_site_aniso_U_13
_atom_site_aniso_U_23
F1A 0.0610(13) 0.0588(12) 0.0435(11) 0.0125(10) 0.0239(9) 0.0020(9)
F2A 0.0701(15) 0.0701(14) 0.0688(15) 0.0143(11) 0.0076(12) 0.0431(12)
N1A 0.0251(11) 0.0285(10) 0.0256(11) 0.0021(8) 0.0031(8) 0.0020(8)
N2A 0.0258(12) 0.0318(11) 0.0238(11) 0.0027(9) -0.0002(8) -0.0024(9)
C1A 0.0282(13) 0.0253(12) 0.0272(13) -0.0001(10) -0.0023(10) -0.0015(10)
C2A 0.0277(13) 0.0240(12) 0.0296(13) 0.0034(10) 0.0017(10) 0.0034(9)
C3A 0.0301(13) 0.0258(12) 0.0316(13) 0.0011(10) 0.0017(10) 0.0002(9)
C4A 0.0445(16) 0.0266(12) 0.0295(13) 0.0066(11) 0.0006(12) -0.0001(10)
C5A 0.0448(17) 0.0306(13) 0.0345(14) 0.0099(12) 0.0149(12) 0.0086(11)
C6A 0.0300(14) 0.0377(15) 0.0452(17) 0.0050(12) 0.0074(12) 0.0109(12)
C7A 0.0305(14) 0.0316(13) 0.0342(14) 0.0005(10) -0.0029(11) 0.0066(11)
C8A 0.0257(12) 0.0324(13) 0.0277(13) 0.0044(11) 0.0021(10) 0.0024(10)
C9A 0.0313(14) 0.0428(15) 0.0309(14) 0.0020(11) 0.0016(11) 0.0018(12)
C10A 0.0341(16) 0.067(2) 0.0311(15) 0.0048(14) -0.0008(12) 0.0123(14)
C11A 0.0438(18) 0.0467(18) 0.0480(19) 0.0079(14) 0.0085(14) 0.0221(15)
C12A 0.0536(19) 0.0324(15) 0.0510(19) 0.0035(14) 0.0122(15) 0.0096(13)
C13A 0.0435(17) 0.0324(15) 0.0340(15) 0.0027(12) 0.0029(12) 0.0029(11)
C14A 0.0310(14) 0.0338(13) 0.0255(13) 0.0031(11) 0.0032(11) 0.0035(10)
C15A 0.0310(14) 0.0338(13) 0.0243(13) -0.0010(11) 0.0036(10) 0.0020(10)
C16A 0.0305(14) 0.0298(12) 0.0238(12) 0.0038(10) 0.0019(10) 0.0026(10)
C17A 0.0293(13) 0.0290(12) 0.0277(13) 0.0011(10) 0.0032(10) 0.0037(10)
C18A 0.0260(14) 0.0421(15) 0.0332(15) 0.0021(11) 0.0007(11) -0.0016(11)
C19A 0.0269(14) 0.0351(14) 0.0363(15) 0.0047(11) 0.0005(11) -0.0066(11)
C20A 0.0276(13) 0.0329(14) 0.0368(14) -0.0007(11) 0.0023(11) -0.0035(11)
C21A 0.0220(12) 0.0361(14) 0.0338(15) -0.0008(10) 0.0030(10) 0.0008(11)
C22A 0.0325(15) 0.0396(15) 0.0357(15) -0.0031(12) -0.0024(12) -0.0045(12)
C23A 0.0389(17) 0.0326(14) 0.0545(19) 0.0005(13) 0.0029(14) -0.0015(13)
C24A 0.0395(17) 0.0445(17) 0.0476(18) 0.0031(13) 0.0013(14) 0.0131(14)
C25A 0.0391(16) 0.0529(18) 0.0338(14) 0.0006(14) -0.0025(12) 0.0029(13)
C26A 0.0339(15) 0.0368(15) 0.0351(15) -0.0031(12) 0.0015(12) -0.0028(11)
O1B 0.0465(13) 0.0533(13) 0.0444(13) 0.0075(11) 0.0073(10) 0.0189(10)
O2B 0.0362(12) 0.0411(11) 0.0529(13) 0.0060(9) 0.0027(10) -0.0053(9)
N1B 0.0457(18) 0.068(2) 0.077(2) -0.0050(15) -0.0011(16) 0.0407(18)
C1B 0.0317(14) 0.0346(14) 0.0311(13) -0.0056(12) -0.0023(11) -0.0033(11)
C2B 0.0324(14) 0.0361(14) 0.0294(13) -0.0091(11) -0.0023(10) -0.0008(11)
C3B 0.0436(17) 0.0529(18) 0.0353(15) -0.0173(14) 0.0043(13) -0.0030(13)
C4B 0.057(2) 0.087(3) 0.0363(18) -0.026(2) -0.0027(16) 0.0219(18)
C5B 0.045(2) 0.050(2) 0.081(3) 0.0008(16) 0.0043(19) 0.0200(19)
C6B 0.0408(17) 0.0391(15) 0.0407(17) -0.0044(13) 0.0048(13) 0.0056(12)

loop_
_atom_type_symbol
_atom_type_description
_atom_type_scat_dispersion_real
_atom_type_scat_dispersion_imag
_atom_type_scat_source
C C 0.0181 0.0091 'International Tables Vol C Tables 4.2.6.8 and 6.1.1.4'
H H 0.0000 0.0000 'International Tables Vol C Tables 4.2.6.8 and 6.1.1.4'
N N 0.0311 0.0180 'International Tables Vol C Tables 4.2.6.8 and 6.1.1.4'
O O 0.0492 0.0322 'International Tables Vol C Tables 4.2.6.8 and 6.1.1.4'
F F 0.0727 0.0534 'International Tables Vol C Tables 4.2.6.8 and 6.1.1.4'

loop_
_geom_angle_atom_site_label_1
_geom_angle_atom_site_label_2
_geom_angle_atom_site_label_3
_geom_angle
C14A N1A C1A 113.4(2)
C14A N1A C17A 107.66(19)
C17A N1A C1A 109.43(19)
C15A N2A H2A 104(2)
C15A N2A C18A 110.1(2)
C16A N2A H2A 113(2)
C16A N2A C15A 109.35(19)
C16A N2A C18A 112.1(2)
C18A N2A H2A 108(2)
N1A C1A H1A 108.0
N1A C1A C2A 110.3(2)
N1A C1A C8A 112.5(2)
C2A C1A H1A 108.0
C2A C1A C8A 110.0(2)
C8A C1A H1A 108.0
C3A C2A C1A 121.8(2)
C3A C2A C7A 118.5(2)
C7A C2A C1A 119.6(2)
C2A C3A H3A 119.6
C2A C3A C4A 120.7(3)
C4A C3A H3A 119.6
C3A C4A H4A 120.6
C5A C4A C3A 118.7(3)
C5A C4A H4A 120.6
F1A C5A C4A 119.2(3)
F1A C5A C6A 118.0(3)
C4A C5A C6A 122.8(3)
C5A C6A H6A 121.0
C5A C6A C7A 117.9(3)
C7A C6A H6A 121.0
C2A C7A H7A 119.3
C6A C7A C2A 121.4(3)
C6A C7A H7A 119.3
C9A C8A C1A 119.3(2)
C9A C8A C13A 119.4(3)
C13A C8A C1A 121.3(2)
C8A C9A H9A 119.7
C8A C9A C10A 120.6(3)
C10A C9A H9A 119.7
C9A C10A H10A 120.9
C11A C10A C9A 118.3(3)
C11A C10A H10A 120.9
F2A C11A C10A 119.1(3)
F2A C11A C12A 118.1(3)
C10A C11A C12A 122.8(3)
C11A C12A H12A 120.7
C11A C12A C13A 118.6(3)
C13A C12A H12A 120.7
C8A C13A H13A 119.9
C12A C13A C8A 120.3(3)
C12A C13A H13A 119.9
N1A C14A H14A 109.7
N1A C14A H14B 109.7
N1A C14A C15A 110.0(2)
H14A C14A H14B 108.2
C15A C14A H14A 109.7
C15A C14A H14B 109.7
N2A C15A C14A 111.0(2)
N2A C15A H15A 109.4
N2A C15A H15B 109.4
C14A C15A H15A 109.4
C14A C15A H15B 109.4
H15A C15A H15B 108.0
N2A C16A H16A 109.6
N2A C16A H16B 109.6
N2A C16A C17A 110.1(2)
H16A C16A H16B 108.2
C17A C16A H16A 109.6
C17A C16A H16B 109.6
N1A C17A C16A 111.3(2)
N1A C17A H17A 109.4
N1A C17A H17B 109.4
C16A C17A H17A 109.4
C16A C17A H17B 109.4
H17A C17A H17B 108.0
N2A C18A H18A 109.1
N2A C18A H18B 109.1
H18A C18A H18B 107.8
C19A C18A N2A 112.7(2)
C19A C18A H18A 109.1
C19A C18A H18B 109.1
C18A C19A H19A 118.8
C20A C19A C18A 122.3(3)
C20A C19A H19A 118.8
C19A C20A H20A 115.9
C19A C20A C21A 128.3(3)
C21A C20A H20A 115.9
C22A C21A C20A 122.7(3)
C26A C21A C20A 119.1(2)
C26A C21A C22A 118.1(3)
C21A C22A H22A 119.6
C23A C22A C21A 120.7(3)
C23A C22A H22A 119.6
C22A C23A H23A 119.8
C22A C23A C24A 120.4(3)
C24A C23A H23A 119.8
C23A C24A H24A 120.1
C25A C24A C23A 119.7(3)
C25A C24A H24A 120.1
C24A C25A H25A 120.2
C24A C25A C26A 119.6(3)
C26A C25A H25A 120.2
C21A C26A C25A 121.4(3)
C21A C26A H26A 119.3
C25A C26A H26A 119.3
C5B N1B C4B 116.4(3)
O1B C1B C2B 113.8(3)
O2B C1B O1B 126.3(3)
O2B C1B C2B 119.9(3)
C3B C2B C1B 122.3(3)
C3B C2B C6B 116.9(3)
C6B C2B C1B 120.8(2)
C2B C3B H3B 120.6
C2B C3B C4B 118.9(3)
C4B C3B H3B 120.6
N1B C4B C3B 124.0(3)
N1B C4B H4B 118.0
C3B C4B H4B 118.0
N1B C5B H5B 117.6
N1B C5B C6B 124.8(4)
C6B C5B H5B 117.6
C2B C6B H6B 120.5
C5B C6B C2B 119.0(3)
C5B C6B H6B 120.5

loop_
_geom_bond_atom_site_label_1
_geom_bond_atom_site_label_2
_geom_bond_distance
F1A C5A 1.363(3)
F2A C11A 1.360(4)
N1A C1A 1.479(3)
N1A C14A 1.463(3)
N1A C17A 1.471(3)
N2A H2A 0.94(4)
N2A C15A 1.493(3)
N2A C16A 1.492(3)
N2A C18A 1.499(3)
C1A H1A 0.9800
C1A C2A 1.524(3)
C1A C8A 1.525(3)
C2A C3A 1.392(4)
C2A C7A 1.398(4)
C3A H3A 0.9300
C3A C4A 1.395(4)
C4A H4A 0.9300
C4A C5A 1.366(4)
C5A C6A 1.381(5)
C6A H6A 0.9300
C6A C7A 1.386(4)
C7A H7A 0.9300
C8A C9A 1.387(4)
C8A C13A 1.394(4)
C9A H9A 0.9300
C9A C10A 1.395(4)
C10A H10A 0.9300
C10A C11A 1.366(5)
C11A C12A 1.377(5)
C12A H12A 0.9300
C12A C13A 1.385(4)
C13A H13A 0.9300
C14A H14A 0.9700
C14A H14B 0.9700
C14A C15A 1.512(4)
C15A H15A 0.9700
C15A H15B 0.9700
C16A H16A 0.9700
C16A H16B 0.9700
C16A C17A 1.511(4)
C17A H17A 0.9700
C17A H17B 0.9700
C18A H18A 0.9700
C18A H18B 0.9700
C18A C19A 1.499(4)
C19A H19A 0.9300
C19A C20A 1.319(4)
C20A H20A 0.9300
C20A C21A 1.472(4)
C21A C22A 1.401(4)
C21A C26A 1.393(4)
C22A H22A 0.9300
C22A C23A 1.379(4)
C23A H23A 0.9300
C23A C24A 1.395(5)
C24A H24A 0.9300
C24A C25A 1.383(5)
C25A H25A 0.9300
C25A C26A 1.393(4)
C26A H26A 0.9300
O1B C1B 1.270(4)
O2B C1B 1.223(4)
N1B C4B 1.329(6)
N1B C5B 1.311(5)
C1B C2B 1.515(4)
C2B C3B 1.388(4)
C2B C6B 1.392(4)
C3B H3B 0.9300
C3B C4B 1.389(6)
C4B H4B 0.9300
C5B H5B 0.9300
C5B C6B 1.379(5)
C6B H6B 0.9300

loop_
_geom_hbond_atom_site_label_D
_geom_hbond_atom_site_label_H
_geom_hbond_atom_site_label_A
_geom_hbond_site_symmetry_A
_geom_hbond_distance_DH
_geom_hbond_distance_HA
_geom_hbond_distance_DA
_geom_hbond_angle_DHA
N2A H2A O1B 2_564 0.94(4) 1.62(4) 2.557(3) 176(4)
C6A H6A O2B 1_465 0.93 2.60 3.439(4) 151.0

loop_
_geom_torsion_atom_site_label_1
_geom_torsion_atom_site_label_2
_geom_torsion_atom_site_label_3
_geom_torsion_atom_site_label_4
_geom_torsion
F1A C5A C6A C7A -177.8(2)
F2A C11A C12A C13A 179.6(3)
N1A C1A C2A C3A 30.7(3)
N1A C1A C2A C7A -153.4(2)
N1A C1A C8A C9A 112.3(3)
N1A C1A C8A C13A -69.0(3)
N1A C14A C15A N2A 60.2(3)
N2A C16A C17A N1A -59.2(3)
N2A C18A C19A C20A -116.8(3)
C1A N1A C14A C15A 177.2(2)
C1A N1A C17A C16A -174.5(2)
C1A C2A C3A C4A 175.8(2)
C1A C2A C7A C6A -175.5(2)
C1A C8A C9A C10A 178.0(3)
C1A C8A C13A C12A -178.2(3)
C2A C1A C8A C9A -124.4(3)
C2A C1A C8A C13A 54.3(3)
C2A C3A C4A C5A -0.1(4)
C3A C2A C7A C6A 0.5(4)
C3A C4A C5A F1A 178.1(2)
C3A C4A C5A C6A -0.1(4)
C4A C5A C6A C7A 0.4(4)
C5A C6A C7A C2A -0.7(4)
C7A C2A C3A C4A -0.1(4)
C8A C1A C2A C3A -93.9(3)
C8A C1A C2A C7A 82.0(3)
C8A C9A C10A C11A 0.2(4)
C9A C8A C13A C12A 0.5(4)
C9A C10A C11A F2A -179.8(3)
C9A C10A C11A C12A 0.5(5)
C10A C11A C12A C13A -0.7(5)
C11A C12A C13A C8A 0.1(5)
C13A C8A C9A C10A -0.7(4)
C14A N1A C1A C2A -167.3(2)
C14A N1A C1A C8A -44.2(3)
C14A N1A C17A C16A 61.8(3)
C15A N2A C16A C17A 54.7(3)
C15A N2A C18A C19A 175.0(2)
C16A N2A C15A C14A -55.8(3)
C16A N2A C18A C19A 53.1(3)
C17A N1A C1A C2A 72.5(3)
C17A N1A C1A C8A -164.4(2)
C17A N1A C14A C15A -61.5(3)
C18A N2A C15A C14A -179.3(2)
C18A N2A C16A C17A 177.0(2)
C18A C19A C20A C21A -179.0(2)
C19A C20A C21A C22A 0.9(4)
C19A C20A C21A C26A 179.0(3)
C20A C21A C22A C23A 177.5(3)
C20A C21A C26A C25A -177.2(3)
C21A C22A C23A C24A -0.5(5)
C22A C21A C26A C25A 1.0(4)
C22A C23A C24A C25A 1.3(5)
C23A C24A C25A C26A -0.9(5)
C24A C25A C26A C21A -0.3(5)
C26A C21A C22A C23A -0.6(4)
O1B C1B C2B C3B -171.0(3)
O1B C1B C2B C6B 11.0(4)
O2B C1B C2B C3B 9.0(4)
O2B C1B C2B C6B -169.0(3)
N1B C5B C6B C2B 0.4(6)
C1B C2B C3B C4B -178.9(3)
C1B C2B C6B C5B 177.5(3)
C2B C3B C4B N1B 2.7(6)
C3B C2B C6B C5B -0.6(5)
C4B N1B C5B C6B 1.2(6)
C5B N1B C4B C3B -2.8(6)
C6B C2B C3B C4B -0.8(4)
